data_7243371
loop_
_publ_author_name
'Feiler, Torvid'
'Bhattacharya, Biswajit'
'Michalchuk, Adam A. L.'
'Rhim, Seon-Young'
'Schr\"oder, Vincent'
'List-Kratochvil, Emil'
'Emmerling, Franziska'

_publ_section_title
;
 Tuning the mechanical flexibility of organic molecular crystals by
 polymorphism for flexible optical waveguides
;
_journal_issue 34
_journal_name_full CrystEngComm
_journal_page_first 5815
_journal_page_last 5825
_journal_paper_doi 10.1039/D1CE00642H
_journal_volume 23
_journal_year 2021
_chemical_formula_moiety 'C12 H8 Br Cl N2 O'
_chemical_formula_sum 'C12 H8 Br Cl N2 O'
_chemical_formula_weight 311.56
_space_group_crystal_system monoclinic
_space_group_IT_number 14
_space_group_name_Hall '-P 2ybc'
_space_group_name_H-M_alt 'P 1 21/c 1'
_atom_sites_solution_hydrogens geom
_atom_sites_solution_primary dual
_audit_creation_date 2020-12-17
_audit_creation_method
;
Olex2 1.3
(compiled Nov 21 2019 18:26:39 for OlexSys, GUI svn.r6003)
;
_audit_update_record
;
2021-05-06 deposited with the CCDC.	2021-07-27 downloaded from the CCDC.
;
_cell_angle_alpha 90
_cell_angle_beta 92.180(3)
_cell_angle_gamma 90
_cell_formula_units_Z 4
_cell_length_a 4.4398(3)
_cell_length_b 19.0129(11)
_cell_length_c 13.8958(10)
_cell_measurement_reflns_used 250
_cell_measurement_temperature 149.59
_cell_measurement_theta_max 26.8
_cell_measurement_theta_min 2.6
_cell_volume 1172.14(13)
_computing_molecular_graphics 'Olex2 1.3 (Dolomanov et al., 2009)'
_computing_publication_material 'Olex2 1.3 (Dolomanov et al., 2009)'
_computing_structure_refinement 'SHELXL 2018/3 (Sheldrick, 2015)'
_computing_structure_solution 'SHELXT 2018/2 (Sheldrick, 2018)'
_diffrn_ambient_temperature 149.59
_diffrn_measured_fraction_theta_full 0.999
_diffrn_measured_fraction_theta_max 0.995
_diffrn_measurement_device_type 'Bruker D8 Venture'
_diffrn_measurement_method '\w scans'
_diffrn_radiation_type MoK\a
_diffrn_radiation_wavelength 0.71073
_diffrn_reflns_av_R_equivalents 0.0592
_diffrn_reflns_av_unetI/netI 0.0653
_diffrn_reflns_Laue_measured_fraction_full 0.999
_diffrn_reflns_Laue_measured_fraction_max 0.995
_diffrn_reflns_limit_h_max 5
_diffrn_reflns_limit_h_min -5
_diffrn_reflns_limit_k_max 23
_diffrn_reflns_limit_k_min -23
_diffrn_reflns_limit_l_max 15
_diffrn_reflns_limit_l_min -17
_diffrn_reflns_number 7915
_diffrn_reflns_point_group_measured_fraction_full 0.999
_diffrn_reflns_point_group_measured_fraction_max 0.995
_diffrn_reflns_theta_full 25.242
_diffrn_reflns_theta_max 26.757
_diffrn_reflns_theta_min 2.597
_diffrn_source 'fine-focus sealed tube'
_exptl_absorpt_coefficient_mu 3.717
_exptl_absorpt_correction_T_max 0.989
_exptl_absorpt_correction_T_min 0.895
_exptl_absorpt_correction_type multi-scan
_exptl_absorpt_process_details
;
'XPREP' - A PROGRAM DATA PREPARATION & RECIPROCAL 
SPACE EXPLORATION,
Bruker Analytical X-ray Systems, 1997
;
_exptl_crystal_colour Orange
_exptl_crystal_density_diffrn 1.766
_exptl_crystal_description Block
_exptl_crystal_F_000 616
_exptl_crystal_size_max 0.446
_exptl_crystal_size_mid 0.305
_exptl_crystal_size_min 0.108
_refine_diff_density_max 1.296
_refine_diff_density_min -1.660
_refine_diff_density_rms 0.159
_refine_ls_extinction_method none
_refine_ls_goodness_of_fit_ref 1.027
_refine_ls_hydrogen_treatment constr
_refine_ls_matrix_type full
_refine_ls_number_parameters 155
_refine_ls_number_reflns 2497
_refine_ls_number_restraints 0
_refine_ls_restrained_S_all 1.027
_refine_ls_R_factor_all 0.0747
_refine_ls_R_factor_gt 0.0576
_refine_ls_shift/su_max 0.000
_refine_ls_shift/su_mean 0.000
_refine_ls_structure_factor_coef Fsqd
_refine_ls_weighting_details 'w=1/[\s^2^(Fo^2^)+(0.1000P)^2^] where P=(Fo^2^+2Fc^2^)/3'
_refine_ls_weighting_scheme calc
_refine_ls_wR_factor_gt 0.1428
_refine_ls_wR_factor_ref 0.1548
_reflns_Friedel_coverage 0.000
_reflns_number_gt 1953
_reflns_number_total 2497
_reflns_threshold_expression 'I > 2\s(I)'
_cod_data_source_file d1ce00642h4.cif
_cod_data_source_block BB2
_cod_depositor_comments 'Adding full bibliography for 7243371--7243372.cif.'
_cod_database_code 7243371
_shelx_shelxl_version_number 2018/3
_shelx_space_group_comment
;
The symmetry employed for this shelxl refinement is uniquely defined
by the following loop, which should always be used as a source of
symmetry information in preference to the above space-group names.
They are only intended as comments.
;
_shelx_estimated_absorpt_t_max 0.690
_shelx_estimated_absorpt_t_min 0.288
_olex2_refinement_description
;
1. Fixed Uiso
 At 1.2 times of:
  All C(H) groups
 At 1.5 times of:
  All O(H) groups
2.a Aromatic/amide H refined with riding coordinates:
 C6(H6), C7(H7), C4(H4), C9(H9), C11(H11), C3(H3), C10(H10)
2.b Idealised tetrahedral OH refined as rotating group:
 O1(H1)
;
_olex2_submission_special_instructions 'No special instructions were received'

loop_
_space_group_symop_operation_xyz
'x, y, z'
'-x, y+1/2, -z+1/2'
'-x, -y, -z'
'x, -y-1/2, z-1/2'

loop_
_atom_site_label
_atom_site_type_symbol
_atom_site_fract_x
_atom_site_fract_y
_atom_site_fract_z
_atom_site_U_iso_or_equiv
_atom_site_adp_type
_atom_site_occupancy
_atom_site_site_symmetry_order
_atom_site_calc_flag
_atom_site_refinement_flags_posn
_atom_site_refinement_flags_adp
_atom_site_refinement_flags_occupancy
_atom_site_disorder_assembly
_atom_site_disorder_group
Br1 Br 0.00870(10) 0.38458(3) 0.49515(3) 0.0405(2) Uani 1 1 d . . . . .
Cl1 Cl 1.4243(3) 0.72307(6) 0.33714(8) 0.0397(3) Uani 1 1 d . . . . .
O1 O 0.4463(7) 0.44318(16) 0.0987(2) 0.0340(7) Uani 1 1 d . . . . .
H1 H 0.561252 0.478282 0.098974 0.051 Uiso 1 1 calc R U . . .
N2 N 0.7803(7) 0.54251(17) 0.1737(2) 0.0264(7) Uani 1 1 d . . . . .
N1 N 1.0948(8) 0.63066(18) 0.2443(2) 0.0268(7) Uani 1 1 d . . . . .
C6 C 0.3486(9) 0.4590(2) 0.3583(3) 0.0282(9) Uani 1 1 d . . . . .
H6 H 0.415555 0.486718 0.411860 0.034 Uiso 1 1 calc R U . . .
C5 C 0.1476(9) 0.4056(2) 0.3709(3) 0.0294(9) Uani 1 1 d . . . . .
C8 C 0.9943(8) 0.5967(2) 0.1649(3) 0.0258(8) Uani 1 1 d . . . . .
C7 C 0.6714(8) 0.5287(2) 0.2561(3) 0.0260(8) Uani 1 1 d . . . . .
H7 H 0.733894 0.555796 0.310720 0.031 Uiso 1 1 calc R U . . .
C2 C 0.3507(8) 0.4320(2) 0.1884(3) 0.0263(8) Uani 1 1 d . . . . .
C1 C 0.4563(9) 0.4729(2) 0.2667(3) 0.0260(8) Uani 1 1 d . . . . .
C4 C 0.0435(10) 0.3650(2) 0.2933(3) 0.0318(9) Uani 1 1 d . . . . .
H4 H -0.097738 0.328364 0.302783 0.038 Uiso 1 1 calc R U . . .
C9 C 1.0893(9) 0.6126(2) 0.0741(3) 0.0316(9) Uani 1 1 d . . . . .
H9 H 1.013861 0.587521 0.019246 0.038 Uiso 1 1 calc R U . . .
C11 C 1.4009(10) 0.7026(2) 0.1449(3) 0.0321(9) Uani 1 1 d . . . . .
H11 H 1.538945 0.740554 0.140324 0.039 Uiso 1 1 calc R U . . .
C3 C 0.1464(9) 0.3781(2) 0.2019(3) 0.0300(9) Uani 1 1 d . . . . .
H3 H 0.077020 0.350235 0.148785 0.036 Uiso 1 1 calc R U . . .
C10 C 1.2971(10) 0.6660(2) 0.0653(3) 0.0349(9) Uani 1 1 d . . . . .
H10 H 1.368609 0.677522 0.003630 0.042 Uiso 1 1 calc R U . . .
C12 C 1.2926(9) 0.6811(2) 0.2323(3) 0.0297(9) Uani 1 1 d . . . . .

loop_
_atom_site_aniso_label
_atom_site_aniso_U_11
_atom_site_aniso_U_22
_atom_site_aniso_U_33
_atom_site_aniso_U_23
_atom_site_aniso_U_13
_atom_site_aniso_U_12
Br1 0.0442(3) 0.0541(4) 0.0234(3) 0.00802(18) 0.0032(2) -0.0075(2)
Cl1 0.0490(7) 0.0416(6) 0.0285(6) -0.0044(4) 0.0004(5) -0.0115(5)
O1 0.0366(16) 0.0477(18) 0.0179(14) -0.0037(12) 0.0028(12) -0.0078(13)
N2 0.0250(16) 0.0335(18) 0.0208(17) 0.0013(13) 0.0000(13) 0.0013(13)
N1 0.0303(17) 0.0309(17) 0.0193(17) -0.0007(13) 0.0026(14) 0.0025(14)
C6 0.0271(19) 0.039(2) 0.0183(19) -0.0020(16) -0.0004(15) 0.0013(16)
C5 0.032(2) 0.034(2) 0.023(2) -0.0001(17) -0.0005(17) 0.0033(17)
C8 0.0216(18) 0.033(2) 0.023(2) 0.0001(16) -0.0009(15) 0.0043(15)
C7 0.0242(19) 0.034(2) 0.0193(19) -0.0049(16) 0.0001(15) 0.0022(16)
C2 0.0272(19) 0.034(2) 0.0173(18) -0.0020(15) 0.0015(15) 0.0035(16)
C1 0.0267(19) 0.032(2) 0.0195(19) -0.0008(15) -0.0007(16) 0.0025(16)
C4 0.035(2) 0.031(2) 0.030(2) 0.0014(17) 0.0015(18) 0.0009(17)
C9 0.029(2) 0.046(2) 0.019(2) -0.0024(17) -0.0006(17) 0.0035(18)
C11 0.036(2) 0.031(2) 0.030(2) 0.0045(17) 0.0041(18) -0.0012(17)
C3 0.030(2) 0.031(2) 0.028(2) -0.0059(16) -0.0032(17) 0.0023(16)
C10 0.037(2) 0.043(2) 0.025(2) 0.0054(18) 0.0074(18) -0.0010(19)
C12 0.031(2) 0.033(2) 0.025(2) -0.0040(16) -0.0009(17) 0.0050(17)

loop_
_atom_type_symbol
_atom_type_description
_atom_type_scat_dispersion_real
_atom_type_scat_dispersion_imag
_atom_type_scat_source
C C 0.0033 0.0016 'International Tables Vol C Tables 4.2.6.8 and 6.1.1.4'
H H 0.0000 0.0000 'International Tables Vol C Tables 4.2.6.8 and 6.1.1.4'
N N 0.0061 0.0033 'International Tables Vol C Tables 4.2.6.8 and 6.1.1.4'
O O 0.0106 0.0060 'International Tables Vol C Tables 4.2.6.8 and 6.1.1.4'
Cl Cl 0.1484 0.1585 'International Tables Vol C Tables 4.2.6.8 and 6.1.1.4'
Br Br -0.2901 2.4595 'International Tables Vol C Tables 4.2.6.8 and 6.1.1.4'

loop_
_geom_angle_atom_site_label_1
_geom_angle_atom_site_label_2
_geom_angle_atom_site_label_3
_geom_angle
_geom_angle_site_symmetry_1
_geom_angle_site_symmetry_3
_geom_angle_publ_flag
C2 O1 H1 109.5 . . ?
C7 N2 C8 120.2(3) . . ?
C12 N1 C8 116.7(4) . . ?
C5 C6 H6 119.9 . . ?
C5 C6 C1 120.2(4) . . ?
C1 C6 H6 119.9 . . ?
C6 C5 Br1 120.5(3) . . ?
C6 C5 C4 120.8(4) . . ?
C4 C5 Br1 118.6(3) . . ?
N1 C8 N2 119.0(3) . . ?
N1 C8 C9 123.0(4) . . ?
C9 C8 N2 118.0(4) . . ?
N2 C7 H7 119.5 . . ?
N2 C7 C1 121.0(4) . . ?
C1 C7 H7 119.5 . . ?
O1 C2 C1 121.4(4) . . ?
O1 C2 C3 118.2(4) . . ?
C3 C2 C1 120.4(4) . . ?
C6 C1 C7 118.9(4) . . ?
C6 C1 C2 118.9(4) . . ?
C2 C1 C7 122.2(4) . . ?
C5 C4 H4 120.0 . . ?
C3 C4 C5 119.9(4) . . ?
C3 C4 H4 120.0 . . ?
C8 C9 H9 120.9 . . ?
C8 C9 C10 118.1(4) . . ?
C10 C9 H9 120.9 . . ?
C10 C11 H11 121.9 . . ?
C10 C11 C12 116.1(4) . . ?
C12 C11 H11 121.9 . . ?
C2 C3 C4 119.7(4) . . ?
C2 C3 H3 120.1 . . ?
C4 C3 H3 120.1 . . ?
C9 C10 H10 119.8 . . ?
C11 C10 C9 120.4(4) . . ?
C11 C10 H10 119.8 . . ?
N1 C12 Cl1 115.6(3) . . ?
N1 C12 C11 125.6(4) . . ?
C11 C12 Cl1 118.8(3) . . ?

loop_
_geom_bond_atom_site_label_1
_geom_bond_atom_site_label_2
_geom_bond_distance
_geom_bond_site_symmetry_2
_geom_bond_publ_flag
Br1 C5 1.898(4) . ?
Cl1 C12 1.743(4) . ?
O1 H1 0.8400 . ?
O1 C2 1.349(5) . ?
N2 C8 1.411(5) . ?
N2 C7 1.286(5) . ?
N1 C8 1.340(5) . ?
N1 C12 1.315(5) . ?
C6 H6 0.9500 . ?
C6 C5 1.367(6) . ?
C6 C1 1.402(6) . ?
C5 C4 1.390(6) . ?
C8 C9 1.379(6) . ?
C7 H7 0.9500 . ?
C7 C1 1.438(6) . ?
C2 C1 1.404(5) . ?
C2 C3 1.385(6) . ?
C4 H4 0.9500 . ?
C4 C3 1.389(6) . ?
C9 H9 0.9500 . ?
C9 C10 1.381(6) . ?
C11 H11 0.9500 . ?
C11 C10 1.372(6) . ?
C11 C12 1.385(6) . ?
C3 H3 0.9500 . ?
C10 H10 0.9500 . ?

loop_
_geom_torsion_atom_site_label_1
_geom_torsion_atom_site_label_2
_geom_torsion_atom_site_label_3
_geom_torsion_atom_site_label_4
_geom_torsion
_geom_torsion_site_symmetry_1
_geom_torsion_site_symmetry_2
_geom_torsion_site_symmetry_3
_geom_torsion_site_symmetry_4
_geom_torsion_publ_flag
Br1 C5 C4 C3 -178.5(3) . . . . ?
O1 C2 C1 C6 179.9(4) . . . . ?
O1 C2 C1 C7 -0.2(6) . . . . ?
O1 C2 C3 C4 179.9(4) . . . . ?
N2 C8 C9 C10 179.5(4) . . . . ?
N2 C7 C1 C6 178.7(4) . . . . ?
N2 C7 C1 C2 -1.2(6) . . . . ?
N1 C8 C9 C10 -0.1(6) . . . . ?
C6 C5 C4 C3 0.7(6) . . . . ?
C5 C6 C1 C7 -179.0(4) . . . . ?
C5 C6 C1 C2 1.0(6) . . . . ?
C5 C4 C3 C2 -0.5(6) . . . . ?
C8 N2 C7 C1 -179.1(3) . . . . ?
C8 N1 C12 Cl1 -178.8(3) . . . . ?
C8 N1 C12 C11 1.2(6) . . . . ?
C8 C9 C10 C11 -1.0(6) . . . . ?
C7 N2 C8 N1 3.9(5) . . . . ?
C7 N2 C8 C9 -175.8(4) . . . . ?
C1 C6 C5 Br1 178.3(3) . . . . ?
C1 C6 C5 C4 -0.9(6) . . . . ?
C1 C2 C3 C4 0.6(6) . . . . ?
C3 C2 C1 C6 -0.8(6) . . . . ?
C3 C2 C1 C7 179.2(4) . . . . ?
C10 C11 C12 Cl1 177.8(3) . . . . ?
C10 C11 C12 N1 -2.2(7) . . . . ?
C12 N1 C8 N2 -179.6(3) . . . . ?
C12 N1 C8 C9 0.0(6) . . . . ?
C12 C11 C10 C9 2.0(6) . . . . ?
